data_7113434
loop_
_publ_author_name
'Sorensen, John L.'
'Vederas, John C.'

_publ_section_title
;
 Monacolin N, a compound resulting from derailment of type I iterative
 polyketide synthase function en route to lovastatin
;
_journal_coden_ASTM CHCOFS
_journal_issue 13
_journal_name_full
;
 Chemical Communications (Cambridge, United Kingdom)
;
_journal_page_first 1492
_journal_page_last 1493
_journal_paper_doi 10.1039/b304252a
_journal_year 2003
_chemical_formula_sum 'C19 H28 O3'
_chemical_formula_weight 304.41
_space_group_IT_number 19
_symmetry_cell_setting orthorhombic
_symmetry_space_group_name_Hall 'P 2ac 2ab'
_symmetry_space_group_name_H-M 'P 21 21 21'
_atom_sites_solution_hydrogens geom
_atom_sites_solution_primary direct
_atom_sites_solution_secondary difmap
_audit_creation_method SHELXL-97
_cell_angle_alpha 90.00
_cell_angle_beta 90.00
_cell_angle_gamma 90.00
_cell_formula_units_Z 4
_cell_length_a 5.5364(8)
_cell_length_b 9.9736(14)
_cell_length_c 31.173(4)
_cell_measurement_reflns_used 2396
_cell_measurement_temperature 193(2)
_cell_measurement_theta_max 23.315
_cell_measurement_theta_min 2.424
_cell_volume 1721.3(4)
_computing_cell_refinement 'Bruker SAINT (Bruker, 1997)'
_computing_data_collection 'Bruker SMART (Bruker, 1997)'
_computing_data_reduction 'Bruker SAINT (Bruker, 1997)'
_computing_molecular_graphics 'Bruker SHELXTL (Bruker, 1997)'
_computing_publication_material 'Bruker SHELXTL (Bruker, 1997)'
_computing_structure_refinement 'SHELXL-97 (Sheldrick, 1997)'
_computing_structure_solution 'SIR97 (Altomare et al., 1999)'
_diffrn_ambient_temperature 193(2)
_diffrn_detector_area_resol_mean 8.192
_diffrn_measured_fraction_theta_full 0.999
_diffrn_measured_fraction_theta_max 0.999
_diffrn_measurement_device_type 'Bruker PLATFORM diffractometer/SMART 1000 CCD area detector'
_diffrn_measurement_method '\w scans'
_diffrn_radiation_monochromator graphite
_diffrn_radiation_source 'fine-focus sealed tube'
_diffrn_radiation_type MoK\a
_diffrn_radiation_wavelength 0.71073
_diffrn_reflns_av_R_equivalents 0.0413
_diffrn_reflns_av_sigmaI/netI 0.0535
_diffrn_reflns_limit_h_max 6
_diffrn_reflns_limit_h_min -6
_diffrn_reflns_limit_k_max 12
_diffrn_reflns_limit_k_min -4
_diffrn_reflns_limit_l_max 38
_diffrn_reflns_limit_l_min -38
_diffrn_reflns_number 8084
_diffrn_reflns_theta_full 26.35
_diffrn_reflns_theta_max 26.35
_diffrn_reflns_theta_min 1.31
_diffrn_standards_decay_% 0
_diffrn_standards_interval_time 0
_diffrn_standards_number 0
_exptl_absorpt_coefficient_mu 0.077
_exptl_absorpt_correction_T_max 0.9961
_exptl_absorpt_correction_T_min 0.9682
_exptl_absorpt_correction_type multi-scan
_exptl_absorpt_process_details 'SADABS (Sheldrick, 1996)'
_exptl_crystal_colour colourless
_exptl_crystal_density_diffrn 1.175
_exptl_crystal_density_meas 0
_exptl_crystal_density_method 'not measured'
_exptl_crystal_description plate
_exptl_crystal_F_000 664
_exptl_crystal_size_max 0.42
_exptl_crystal_size_mid 0.28
_exptl_crystal_size_min 0.05
_refine_diff_density_max 0.285
_refine_diff_density_min -0.249
_refine_diff_density_rms 0.088
_refine_ls_abs_structure_details 'Flack H D (1983), Acta Cryst. A39, 876-881'
_refine_ls_abs_structure_Flack 1.2(14)
_refine_ls_extinction_method none
_refine_ls_goodness_of_fit_ref 1.094
_refine_ls_hydrogen_treatment constr
_refine_ls_matrix_type full
_refine_ls_number_parameters 200
_refine_ls_number_reflns 3504
_refine_ls_number_restraints 0
_refine_ls_restrained_S_all 1.094
_refine_ls_R_factor_all 0.0628
_refine_ls_R_factor_gt 0.0444
_refine_ls_shift/su_max 0.000
_refine_ls_shift/su_mean 0.000
_refine_ls_structure_factor_coef Fsqd
_refine_ls_weighting_details 'calc w=1/[\s^2^(Fo^2^)+(0.0532P)^2^+0.0000P] where P=(Fo^2^+2Fc^2^)/3'
_refine_ls_weighting_scheme calc
_refine_ls_wR_factor_gt 0.1041
_refine_ls_wR_factor_ref 0.1111
_reflns_number_gt 2789
_reflns_number_total 3504
_reflns_threshold_expression I>2\s(I)
_cod_duplicate_entry 7103732
_cod_data_source_file b304252a.txt
_cod_data_source_block jcv0302
_cod_depositor_comments
;
The following automatic conversions were performed:

'_symmetry_cell_setting' value 'Orthorhombic' changed to
'orthorhombic' according to
/usr/data/users/saulius/automatic-downloads/retrospective/RSC/lib/dictionaries/cif_core.dic
dictionary named 'cif_core.dic' version 2.4.2 from 2011-04-26.

Automatic conversion script
Id: cif_fix_values 2281 2013-09-26 08:29:07Z andrius 
;
_cod_original_sg_symbol_H-M P2(1)2(1)2(1)
_cod_database_code 7113434

loop_
_symmetry_equiv_pos_as_xyz
'x, y, z'
'-x+1/2, -y, z+1/2'
'-x, y+1/2, -z+1/2'
'x+1/2, -y+1/2, -z'

loop_
_atom_site_label
_atom_site_type_symbol
_atom_site_fract_x
_atom_site_fract_y
_atom_site_fract_z
_atom_site_U_iso_or_equiv
_atom_site_adp_type
_atom_site_occupancy
_atom_site_symmetry_multiplicity
_atom_site_calc_flag
_atom_site_refinement_flags
O1 O 0.4623(2) 0.23726(13) -0.20902(4) 0.0286(4) Uani 1 1 d .
O2 O 0.7472(3) 0.18629(14) -0.25431(5) 0.0355(4) Uani 1 1 d .
O3 O 0.1751(2) -0.06454(14) -0.20828(5) 0.0323(4) Uani 1 1 d .
H3O H 0.1869 -0.1386 -0.2210 0.039 Uiso 1 1 calc R
C1 C 0.6042(4) 0.1462(2) -0.22785(6) 0.0251(5) Uani 1 1 d .
C2 C 0.5958(3) 0.0023(2) -0.21448(7) 0.0279(5) Uani 1 1 d .
H2A H 0.7503 -0.0195 -0.2001 0.033 Uiso 1 1 calc R
H2B H 0.5863 -0.0534 -0.2407 0.033 Uiso 1 1 calc R
C3 C 0.3908(4) -0.0390(2) -0.18485(7) 0.0268(5) Uani 1 1 d .
H3 H 0.4381 -0.1208 -0.1683 0.032 Uiso 1 1 calc R
C4 C 0.3363(4) 0.0740(2) -0.15443(7) 0.0289(5) Uani 1 1 d .
H4A H 0.4801 0.0925 -0.1365 0.035 Uiso 1 1 calc R
H4B H 0.2021 0.0478 -0.1352 0.035 Uiso 1 1 calc R
C5 C 0.2671(4) 0.19951(19) -0.17896(6) 0.0246(5) Uani 1 1 d .
H5 H 0.1162 0.1816 -0.1956 0.030 Uiso 1 1 calc R
C6 C 0.2296(4) 0.31965(19) -0.15155(6) 0.0271(5) Uani 1 1 d .
H6 H 0.3627 0.3492 -0.1348 0.032 Uiso 1 1 calc R
C7 C 0.0276(4) 0.3884(2) -0.14855(6) 0.0245(5) Uani 1 1 d .
H7 H -0.1073 0.3580 -0.1647 0.029 Uiso 1 1 calc R
C8 C -0.0049(3) 0.51175(19) -0.12142(6) 0.0233(4) Uani 1 1 d .
H8 H 0.1473 0.5239 -0.1046 0.028 Uiso 1 1 calc R
C9 C -0.0362(4) 0.6384(2) -0.14959(7) 0.0261(5) Uani 1 1 d .
H9 H 0.1244 0.6585 -0.1628 0.031 Uiso 1 1 calc R
C10 C -0.1036(4) 0.7566(2) -0.12221(7) 0.0318(5) Uani 1 1 d .
H10 H -0.0922 0.8432 -0.1348 0.038 Uiso 1 1 calc R
C11 C -0.1772(4) 0.7494(2) -0.08212(7) 0.0302(5) Uani 1 1 d .
H11 H -0.2168 0.8305 -0.0677 0.036 Uiso 1 1 calc R
C12 C -0.2018(4) 0.6202(2) -0.05791(6) 0.0254(5) Uani 1 1 d .
H12 H -0.0536 0.6093 -0.0399 0.030 Uiso 1 1 calc R
C13 C -0.4198(4) 0.6191(2) -0.02768(7) 0.0319(5) Uani 1 1 d .
H13A H -0.4073 0.6958 -0.0076 0.038 Uiso 1 1 calc R
H13B H -0.5693 0.6307 -0.0447 0.038 Uiso 1 1 calc R
C14 C -0.4375(4) 0.4892(2) -0.00194(7) 0.0369(6) Uani 1 1 d .
H14 H -0.5993 0.4887 0.0123 0.044 Uiso 1 1 calc R
C15 C -0.4293(4) 0.3680(2) -0.03200(7) 0.0357(5) Uani 1 1 d .
H15A H -0.4197 0.2853 -0.0145 0.043 Uiso 1 1 calc R
H15B H -0.5816 0.3645 -0.0486 0.043 Uiso 1 1 calc R
C16 C -0.2166(4) 0.3705(2) -0.06329(7) 0.0309(5) Uani 1 1 d .
H16A H -0.0636 0.3614 -0.0471 0.037 Uiso 1 1 calc R
H16B H -0.2294 0.2935 -0.0832 0.037 Uiso 1 1 calc R
C17 C -0.2127(4) 0.50073(19) -0.08892(6) 0.0221(4) Uani 1 1 d .
H17 H -0.3681 0.5069 -0.1052 0.027 Uiso 1 1 calc R
C18 C -0.2180(4) 0.6228(2) -0.18631(7) 0.0339(5) Uani 1 1 d .
H18A H -0.2299 0.7074 -0.2022 0.041 Uiso 1 1 calc R
H18B H -0.3766 0.5994 -0.1746 0.041 Uiso 1 1 calc R
H18C H -0.1637 0.5516 -0.2057 0.041 Uiso 1 1 calc R
C19 C -0.2482(5) 0.4810(3) 0.03330(7) 0.0495(7) Uani 1 1 d .
H19A H -0.2572 0.5615 0.0513 0.059 Uiso 1 1 calc R
H19B H -0.0872 0.4747 0.0204 0.059 Uiso 1 1 calc R
H19C H -0.2782 0.4015 0.0510 0.059 Uiso 1 1 calc R

loop_
_atom_site_aniso_label
_atom_site_aniso_U_11
_atom_site_aniso_U_22
_atom_site_aniso_U_33
_atom_site_aniso_U_23
_atom_site_aniso_U_13
_atom_site_aniso_U_12
O1 0.0322(8) 0.0217(7) 0.0320(8) 0.0014(7) 0.0099(7) 0.0035(6)
O2 0.0358(9) 0.0324(8) 0.0384(9) 0.0059(7) 0.0132(8) 0.0018(8)
O3 0.0248(7) 0.0241(8) 0.0478(10) -0.0093(8) 0.0009(7) -0.0007(6)
C1 0.0235(10) 0.0261(11) 0.0258(11) -0.0004(9) -0.0016(9) 0.0026(9)
C2 0.0235(10) 0.0213(10) 0.0389(13) -0.0021(11) 0.0035(10) 0.0035(9)
C3 0.0273(10) 0.0190(11) 0.0341(12) 0.0051(10) -0.0010(10) 0.0021(9)
C4 0.0320(11) 0.0282(11) 0.0266(11) 0.0007(10) 0.0033(10) -0.0013(9)
C5 0.0222(10) 0.0259(11) 0.0259(11) -0.0024(9) 0.0037(9) 0.0010(9)
C6 0.0275(11) 0.0272(10) 0.0264(11) -0.0066(9) -0.0015(9) -0.0014(10)
C7 0.0246(10) 0.0258(11) 0.0231(11) -0.0019(9) 0.0023(9) -0.0028(9)
C8 0.0201(9) 0.0250(11) 0.0248(11) -0.0048(9) -0.0005(8) -0.0001(9)
C9 0.0260(10) 0.0248(11) 0.0275(11) 0.0008(9) 0.0042(9) -0.0022(9)
C10 0.0373(12) 0.0191(11) 0.0391(13) 0.0031(10) 0.0006(11) -0.0027(10)
C11 0.0348(11) 0.0198(10) 0.0359(13) -0.0075(10) 0.0001(10) 0.0018(10)
C12 0.0250(10) 0.0269(10) 0.0243(11) -0.0047(9) -0.0011(9) -0.0002(9)
C13 0.0322(12) 0.0352(12) 0.0283(12) -0.0104(11) 0.0025(10) 0.0036(10)
C14 0.0360(12) 0.0441(14) 0.0307(12) 0.0003(11) 0.0097(10) 0.0003(12)
C15 0.0416(13) 0.0329(12) 0.0327(13) 0.0034(11) 0.0050(11) -0.0058(11)
C16 0.0388(12) 0.0258(11) 0.0281(12) -0.0012(10) 0.0034(10) 0.0007(10)
C17 0.0235(9) 0.0207(9) 0.0222(10) -0.0043(9) 0.0011(8) 0.0003(9)
C18 0.0388(12) 0.0340(12) 0.0289(12) 0.0022(10) 0.0017(11) 0.0024(11)
C19 0.0687(17) 0.0524(15) 0.0272(13) -0.0006(12) 0.0025(13) 0.0044(15)

loop_
_atom_type_symbol
_atom_type_description
_atom_type_scat_dispersion_real
_atom_type_scat_dispersion_imag
_atom_type_scat_source
C C 0.0033 0.0016 'International Tables Vol C Tables 4.2.6.8 and 6.1.1.4'
H H 0.0000 0.0000 'International Tables Vol C Tables 4.2.6.8 and 6.1.1.4'
O O 0.0106 0.0060 'International Tables Vol C Tables 4.2.6.8 and 6.1.1.4'

loop_
_geom_angle_atom_site_label_1
_geom_angle_atom_site_label_2
_geom_angle_atom_site_label_3
_geom_angle
C1 O1 C5 122.33(15)
O2 C1 O1 117.34(18)
O2 C1 C2 121.80(19)
O1 C1 C2 120.75(18)
C1 C2 C3 116.91(17)
O3 C3 C4 106.83(16)
O3 C3 C2 111.29(17)
C4 C3 C2 109.26(17)
C3 C4 C5 110.58(17)
O1 C5 C6 105.12(15)
O1 C5 C4 110.19(15)
C6 C5 C4 114.25(17)
C7 C6 C5 125.4(2)
C6 C7 C8 124.65(19)
C7 C8 C17 113.70(16)
C7 C8 C9 111.23(16)
C17 C8 C9 110.39(16)
C10 C9 C18 109.94(17)
C10 C9 C8 110.24(16)
C18 C9 C8 114.48(17)
C11 C10 C9 125.0(2)
C10 C11 C12 123.6(2)
C11 C12 C13 112.80(17)
C11 C12 C17 110.71(16)
C13 C12 C17 110.54(17)
C14 C13 C12 112.33(17)
C19 C14 C13 112.4(2)
C19 C14 C15 112.3(2)
C13 C14 C15 110.28(17)
C16 C15 C14 113.61(19)
C17 C16 C15 111.02(18)
C16 C17 C12 109.38(15)
C16 C17 C8 114.62(17)
C12 C17 C8 109.27(16)

loop_
_geom_bond_atom_site_label_1
_geom_bond_atom_site_label_2
_geom_bond_distance
O1 C1 1.337(2)
O1 C5 1.479(2)
O2 C1 1.211(2)
O3 C3 1.423(2)
C1 C2 1.495(3)
C2 C3 1.520(3)
C3 C4 1.504(3)
C4 C5 1.516(3)
C5 C6 1.486(3)
C6 C7 1.315(3)
C7 C8 1.503(3)
C8 C17 1.537(3)
C8 C9 1.548(3)
C9 C10 1.503(3)
C9 C18 1.532(3)
C10 C11 1.317(3)
C11 C12 1.500(3)
C12 C13 1.531(3)
C12 C17 1.536(3)
C13 C14 1.527(3)
C14 C19 1.521(3)
C14 C15 1.530(3)
C15 C16 1.529(3)
C16 C17 1.525(3)

loop_
_geom_torsion_atom_site_label_1
_geom_torsion_atom_site_label_2
_geom_torsion_atom_site_label_3
_geom_torsion_atom_site_label_4
_geom_torsion
C5 O1 C1 O2 174.75(18)
C5 O1 C1 C2 -9.0(3)
O2 C1 C2 C3 -173.33(19)
O1 C1 C2 C3 10.6(3)
C1 C2 C3 O3 82.4(2)
C1 C2 C3 C4 -35.3(2)
O3 C3 C4 C5 -61.7(2)
C2 C3 C4 C5 58.8(2)
C1 O1 C5 C6 155.57(17)
C1 O1 C5 C4 32.0(2)
C3 C4 C5 O1 -57.2(2)
C3 C4 C5 C6 -175.23(17)
O1 C5 C6 C7 119.1(2)
C4 C5 C6 C7 -120.0(2)
C5 C6 C7 C8 -178.45(18)
C6 C7 C8 C17 -123.7(2)
C6 C7 C8 C9 111.0(2)
C7 C8 C9 C10 171.92(16)
C17 C8 C9 C10 44.7(2)
C7 C8 C9 C18 47.4(2)
C17 C8 C9 C18 -79.8(2)
C18 C9 C10 C11 113.3(2)
C8 C9 C10 C11 -13.8(3)
C9 C10 C11 C12 0.6(3)
C10 C11 C12 C13 -143.1(2)
C10 C11 C12 C17 -18.6(3)
C11 C12 C13 C14 -177.79(18)
C17 C12 C13 C14 57.7(2)
C12 C13 C14 C19 73.5(2)
C12 C13 C14 C15 -52.7(2)
C19 C14 C15 C16 -74.9(2)
C13 C14 C15 C16 51.3(3)
C14 C15 C16 C17 -54.6(3)
C15 C16 C17 C12 57.2(2)
C15 C16 C17 C8 -179.75(17)
C11 C12 C17 C16 175.33(17)
C13 C12 C17 C16 -58.9(2)
C11 C12 C17 C8 49.1(2)
C13 C12 C17 C8 174.84(16)
C7 C8 C17 C16 47.0(2)
C9 C8 C17 C16 172.77(17)
C7 C8 C17 C12 170.12(16)
C9 C8 C17 C12 -64.1(2)
